data_7222579
loop_
_publ_author_name
'Hirschle, C.'
'Rosstauscher, J.'
'Emmerling, F.'
'Roehr, C.'

_publ_section_title
;
 Rb- und Cs-Oxoantimonate(V) mit Kanalstrukturen: Synthesen,
 Kristallstrukturen und Schwingungsspektren
;
_journal_name_full
;
Zeitschrift fuer Naturforschung, Teil B. Anorganische Chemie, Organische 
Chemie (42,1987-)
;
_journal_page_first 169
_journal_page_last 178
_journal_volume 56
_journal_year 2001
_chemical_formula_sum 'O14 Rb3 Sb5'
_chemical_name_systematic 'Rb3 (Sb5 O14)'
_space_group_IT_number 55
_symmetry_space_group_name_Hall '-P 2 2ab'
_symmetry_space_group_name_H-M 'P b a m'
_cell_angle_alpha 90
_cell_angle_beta 90
_cell_angle_gamma 90
_cell_formula_units_Z 4
_cell_length_a 7.1881
_cell_length_b 24.4775
_cell_length_c 7.3305
_cell_volume 1289.777
_citation_journal_id_ASTM ZNBSEN
_cod_data_source_file Hirschle_ZNBSEN_2001_13.cif
_cod_data_source_block O14Rb3Sb5
_cod_database_code 7222579

loop_
_symmetry_equiv_pos_as_xyz
x,y,z
-x,-y,z
x+1/2,-y+1/2,-z
-x+1/2,y+1/2,-z
-x,-y,-z
x,y,-z
-x-1/2,y-1/2,z
x-1/2,-y-1/2,z

loop_
_atom_site_label
_atom_site_type_symbol
_atom_site_fract_x
_atom_site_fract_y
_atom_site_fract_z
_atom_site_occupancy
_atom_site_U_iso_or_equiv
O7 O-2 0.328 0.11957 0.5 1 0.0
O8 O-2 0.3402 0.40781 0 1 0.0
Sb4 Sb+5 0.38779 0.1457 0.26307 1 0.0
Sb2 Sb+5 0.09522 0.43798 0 1 0.0
Sb3 Sb+5 0.16632 0.25529 0.5 1 0.0
Rb2 Rb+1 0.39642 0.29131 0 1 0.0
O3 O-2 0.1659 0.1024 0.1954 1 0.0
Rb1 Rb+1 0.27123 0.01297 0.5 1 0.0
O2 O-2 0.3393 0.01693 0 1 0.0
O10 O-2 0.4661 0.14401 0 1 0.0
Rb3 Rb+1 0.39309 0.38575 0.5 1 0.0
O9 O-2 0.0464 0.42469 0.2524 1 0.0
O5 O-2 0 0 0.1766 1 0.0
O6 O-2 0.1112 0.31251 0.3145 1 0.0
O1 O-2 0.4243 0.27958 0.5 1 0.0
O4 O-2 0.2269 0.20875 0.2815 1 0.0
Sb1 Sb+5 0.08368 0.05656 0 1 0.0
